data_7238845
loop_
_publ_author_name
'Li, Cheng-Peng'
'Chen, Jing'
'Liu, Peng-Wen'
'Du, Miao'

_publ_section_title
;
 Structural diversity and fluorescent properties of CdII coordination
 polymers with 5-halonicotinates regulated by solvent and ligand
 halogen-substituting effect
;
_journal_issue 45
_journal_name_full CrystEngComm
_journal_page_first 9713
_journal_paper_doi 10.1039/c3ce41116h
_journal_volume 15
_journal_year 2013
_chemical_formula_sum 'C9 H10 Cd Cl F N2 O3'
_chemical_formula_weight 361.04
_space_group_IT_number 14
_space_group_name_Hall '-P 2ybc'
_space_group_name_H-M_alt 'P 1 21/c 1'
_symmetry_cell_setting monoclinic
_symmetry_space_group_name_H-M 'P 1 21/c 1'
_atom_sites_solution_hydrogens geom
_atom_sites_solution_primary direct
_atom_sites_solution_secondary difmap
_audit_creation_method SHELXL-97
_cell_angle_alpha 90.00
_cell_angle_beta 95.088(2)
_cell_angle_gamma 90.00
_cell_formula_units_Z 4
_cell_length_a 13.9287(15)
_cell_length_b 12.7175(14)
_cell_length_c 6.9109(8)
_cell_measurement_reflns_used 3869
_cell_measurement_temperature 296(2)
_cell_measurement_theta_max 30.20
_cell_measurement_theta_min 2.94
_cell_volume 1219.4(2)
_computing_cell_refinement 'Bruker SMART'
_computing_data_collection 'Bruker SMART'
_computing_data_reduction 'Bruker SAINT'
_computing_molecular_graphics 'Bruker SHELXTL'
_computing_publication_material 'Bruker SHELXTL'
_computing_structure_refinement 'SHELXL-97 (Sheldrick, 1997)'
_computing_structure_solution 'SHELXS-97 (Sheldrick, 1990)'
_diffrn_ambient_temperature 296(2)
_diffrn_measured_fraction_theta_full 0.999
_diffrn_measured_fraction_theta_max 0.999
_diffrn_measurement_device_type 'CCD area detector'
_diffrn_measurement_method 'phi and omega scans'
_diffrn_radiation_monochromator graphite
_diffrn_radiation_source 'fine-focus sealed tube'
_diffrn_radiation_type MoK\a
_diffrn_radiation_wavelength 0.71073
_diffrn_reflns_av_R_equivalents 0.0181
_diffrn_reflns_av_sigmaI/netI 0.0201
_diffrn_reflns_limit_h_max 16
_diffrn_reflns_limit_h_min -16
_diffrn_reflns_limit_k_max 12
_diffrn_reflns_limit_k_min -15
_diffrn_reflns_limit_l_max 8
_diffrn_reflns_limit_l_min -8
_diffrn_reflns_number 6148
_diffrn_reflns_theta_full 25.03
_diffrn_reflns_theta_max 25.03
_diffrn_reflns_theta_min 1.47
_exptl_absorpt_coefficient_mu 2.019
_exptl_absorpt_correction_T_max 0.6882
_exptl_absorpt_correction_T_min 0.6017
_exptl_absorpt_correction_type multi-scan
_exptl_absorpt_process_details SADABS
_exptl_crystal_colour COLORLESS
_exptl_crystal_density_diffrn 1.967
_exptl_crystal_density_meas ?
_exptl_crystal_density_method 'not measured'
_exptl_crystal_description BLOCK
_exptl_crystal_F_000 704
_exptl_crystal_size_max 0.28
_exptl_crystal_size_mid 0.22
_exptl_crystal_size_min 0.20
_refine_diff_density_max 0.399
_refine_diff_density_min -0.281
_refine_diff_density_rms 0.057
_refine_ls_extinction_method none
_refine_ls_goodness_of_fit_ref 1.027
_refine_ls_hydrogen_treatment constr
_refine_ls_matrix_type full
_refine_ls_number_parameters 156
_refine_ls_number_reflns 2158
_refine_ls_number_restraints 0
_refine_ls_restrained_S_all 1.027
_refine_ls_R_factor_all 0.0210
_refine_ls_R_factor_gt 0.0178
_refine_ls_shift/su_max 0.002
_refine_ls_shift/su_mean 0.000
_refine_ls_structure_factor_coef Fsqd
_refine_ls_weighting_details 'calc w=1/[\s^2^(Fo^2^)+(0.0180P)^2^+0.6638P] where P=(Fo^2^+2Fc^2^)/3'
_refine_ls_weighting_scheme calc
_refine_ls_wR_factor_gt 0.0405
_refine_ls_wR_factor_ref 0.0418
_reflns_number_gt 1945
_reflns_number_total 2158
_reflns_threshold_expression >2sigma(I)
_cod_data_source_file c3ce41116h.txt
_cod_data_source_block 3
_cod_depositor_comments
;
The following automatic conversions were performed:

data item '_symmetry_cell_setting' value 'Monoclinic' was changed to
'monoclinic' in accordance with the
/home/saulius/struct/COD-crude-data/automatic-downloads/DataCite-retrospective/RSC/depositions/lib/dictionaries/cif_core.dic
dictionary named 'cif_core.dic' version 2.4.2 last updated on
2011-04-26.

data item '_exptl_crystal_density_meas' value 'NONE' was changed to
'?' -- the value is perceived as not measured.

Automatic conversion script
Id: cif_fix_values 6909 2019-04-08 15:41:33Z antanas 
;
_cod_original_sg_symbol_H-M P2(1)/c
_cod_database_code 7238845

loop_
_symmetry_equiv_pos_as_xyz
'x, y, z'
'-x, y+1/2, -z+1/2'
'-x, -y, -z'
'x, -y-1/2, z-1/2'

loop_
_atom_site_label
_atom_site_type_symbol
_atom_site_fract_x
_atom_site_fract_y
_atom_site_fract_z
_atom_site_U_iso_or_equiv
_atom_site_adp_type
_atom_site_occupancy
_atom_site_symmetry_multiplicity
_atom_site_calc_flag
_atom_site_refinement_flags
Cd1 Cd 0.220482(11) 1.160286(12) 0.15423(2) 0.02389(7) Uani 1 1 d .
Cl1 Cl 0.32459(4) 1.29443(5) -0.02078(8) 0.02947(14) Uani 1 1 d .
F1 F 0.21561(14) 0.83135(17) 0.6780(3) 0.1011(10) Uani 1 1 d .
O1 O -0.12651(12) 0.90156(13) 0.1183(2) 0.0344(4) Uani 1 1 d .
O2 O -0.09438(12) 0.75943(14) 0.3042(3) 0.0428(5) Uani 1 1 d .
O3 O 0.32348(13) 1.02413(13) 0.0910(3) 0.0379(4) Uani 1 1 d .
N1 N 0.14339(14) 1.02320(15) 0.3193(3) 0.0291(4) Uani 1 1 d .
N2 N 0.40548(15) 0.93718(16) -0.1259(3) 0.0381(5) Uani 1 1 d .
C1 C -0.07653(17) 0.84893(18) 0.2408(4) 0.0279(5) Uani 1 1 d .
C2 C 0.01960(16) 0.89291(18) 0.3230(3) 0.0265(5) Uani 1 1 d .
C3 C 0.0737(2) 0.8396(2) 0.4681(4) 0.0427(7) Uani 1 1 d .
H3 H 0.0515 0.7772 0.5186 0.051 Uiso 1 1 calc R
C4 C 0.1602(2) 0.8804(2) 0.5351(5) 0.0514(8) Uani 1 1 d .
C5 C 0.19416(19) 0.9714(2) 0.4593(4) 0.0427(7) Uani 1 1 d .
H5 H 0.2541 0.9972 0.5074 0.051 Uiso 1 1 calc R
C6 C 0.05728(16) 0.98527(18) 0.2544(3) 0.0276(5) Uani 1 1 d .
H6 H 0.0207 1.0225 0.1583 0.033 Uiso 1 1 calc R
C7 C 0.35816(17) 1.01904(19) -0.0668(4) 0.0331(6) Uani 1 1 d .
H7 H 0.3504 1.0767 -0.1493 0.040 Uiso 1 1 calc R
C8 C 0.4460(2) 0.9368(3) -0.3127(4) 0.0548(8) Uani 1 1 d .
H8A H 0.4123 0.8865 -0.3970 0.082 Uiso 1 1 calc R
H8B H 0.5130 0.9183 -0.2944 0.082 Uiso 1 1 calc R
H8C H 0.4395 1.0055 -0.3699 0.082 Uiso 1 1 calc R
C9 C 0.4147(2) 0.8424(2) -0.0095(5) 0.0603(9) Uani 1 1 d .
H9A H 0.4016 0.8582 0.1214 0.090 Uiso 1 1 calc R
H9B H 0.4791 0.8154 -0.0097 0.090 Uiso 1 1 calc R
H9C H 0.3697 0.7907 -0.0629 0.090 Uiso 1 1 calc R

loop_
_atom_site_aniso_label
_atom_site_aniso_U_11
_atom_site_aniso_U_22
_atom_site_aniso_U_33
_atom_site_aniso_U_23
_atom_site_aniso_U_13
_atom_site_aniso_U_12
Cd1 0.02107(10) 0.02266(10) 0.02767(11) -0.00093(7) 0.00070(7) 0.00079(7)
Cl1 0.0290(3) 0.0297(3) 0.0290(3) 0.0043(2) -0.0013(2) -0.0022(2)
F1 0.0711(15) 0.0962(17) 0.124(2) 0.0750(15) -0.0600(14) -0.0388(12)
O1 0.0323(10) 0.0354(10) 0.0338(10) -0.0016(8) -0.0065(8) -0.0054(8)
O2 0.0321(10) 0.0391(10) 0.0562(12) 0.0100(9) -0.0022(9) -0.0149(8)
O3 0.0394(10) 0.0370(10) 0.0379(11) 0.0007(8) 0.0068(8) 0.0126(8)
N1 0.0261(11) 0.0272(10) 0.0332(11) 0.0026(9) -0.0027(9) -0.0056(9)
N2 0.0348(12) 0.0344(12) 0.0454(14) -0.0074(10) 0.0049(10) 0.0048(10)
C1 0.0260(13) 0.0310(13) 0.0275(13) -0.0064(11) 0.0074(10) -0.0057(10)
C2 0.0251(12) 0.0288(12) 0.0257(12) -0.0030(10) 0.0027(10) -0.0046(10)
C3 0.0384(16) 0.0396(15) 0.0486(17) 0.0155(13) -0.0054(13) -0.0139(12)
C4 0.0424(17) 0.0494(17) 0.0577(19) 0.0274(15) -0.0220(14) -0.0102(14)
C5 0.0293(14) 0.0431(15) 0.0529(18) 0.0114(14) -0.0112(13) -0.0101(12)
C6 0.0255(13) 0.0296(12) 0.0273(12) 0.0002(10) 0.0005(10) -0.0013(10)
C7 0.0297(13) 0.0305(13) 0.0385(15) -0.0014(11) -0.0010(11) 0.0041(11)
C8 0.0421(18) 0.070(2) 0.0528(19) -0.0166(16) 0.0108(15) 0.0098(15)
C9 0.065(2) 0.0360(17) 0.080(3) 0.0048(16) 0.0076(19) 0.0169(15)

loop_
_atom_type_symbol
_atom_type_description
_atom_type_scat_dispersion_real
_atom_type_scat_dispersion_imag
_atom_type_scat_source
C C 0.0033 0.0016 'International Tables Vol C Tables 4.2.6.8 and 6.1.1.4'
H H 0.0000 0.0000 'International Tables Vol C Tables 4.2.6.8 and 6.1.1.4'
N N 0.0061 0.0033 'International Tables Vol C Tables 4.2.6.8 and 6.1.1.4'
O O 0.0106 0.0060 'International Tables Vol C Tables 4.2.6.8 and 6.1.1.4'
F F 0.0171 0.0103 'International Tables Vol C Tables 4.2.6.8 and 6.1.1.4'
Cl Cl 0.1484 0.1585 'International Tables Vol C Tables 4.2.6.8 and 6.1.1.4'
Cd Cd -0.8075 1.2024 'International Tables Vol C Tables 4.2.6.8 and 6.1.1.4'

loop_
_geom_angle_atom_site_label_1
_geom_angle_atom_site_label_2
_geom_angle_atom_site_label_3
_geom_angle
_geom_angle_site_symmetry_1
_geom_angle_site_symmetry_3
O2 Cd1 O3 165.47(7) 2 .
O2 Cd1 O1 84.34(7) 2 3_575
O3 Cd1 O1 84.73(6) . 3_575
O2 Cd1 N1 87.60(7) 2 .
O3 Cd1 N1 81.76(7) . .
O1 Cd1 N1 84.02(6) 3_575 .
O2 Cd1 Cl1 99.72(5) 2 .
O3 Cd1 Cl1 91.28(5) . .
O1 Cd1 Cl1 98.13(4) 3_575 .
N1 Cd1 Cl1 172.52(5) . .
O2 Cd1 Cl1 98.58(5) 2 4_586
O3 Cd1 Cl1 91.21(5) . 4_586
O1 Cd1 Cl1 172.67(4) 3_575 4_586
N1 Cd1 Cl1 89.37(5) . 4_586
Cl1 Cd1 Cl1 88.028(17) . 4_586
Cd1 Cl1 Cd1 104.64(2) . 4_585
C1 O1 Cd1 127.49(15) . 3_575
C1 O2 Cd1 138.73(17) . 2_545
C7 O3 Cd1 120.29(16) . .
C5 N1 C6 118.2(2) . .
C5 N1 Cd1 118.61(16) . .
C6 N1 Cd1 122.15(16) . .
C7 N2 C9 120.5(2) . .
C7 N2 C8 121.5(2) . .
C9 N2 C8 117.9(2) . .
O1 C1 O2 127.7(2) . .
O1 C1 C2 118.7(2) . .
O2 C1 C2 113.6(2) . .
C3 C2 C6 117.8(2) . .
C3 C2 C1 120.0(2) . .
C6 C2 C1 122.2(2) . .
C4 C3 C2 118.2(2) . .
C4 C3 H3 120.9 . .
C2 C3 H3 120.9 . .
F1 C4 C3 120.4(2) . .
F1 C4 C5 118.3(2) . .
C3 C4 C5 121.3(3) . .
N1 C5 C4 121.3(2) . .
N1 C5 H5 119.4 . .
C4 C5 H5 119.4 . .
N1 C6 C2 123.2(2) . .
N1 C6 H6 118.4 . .
C2 C6 H6 118.4 . .
O3 C7 N2 124.2(2) . .
O3 C7 H7 117.9 . .
N2 C7 H7 117.9 . .
N2 C8 H8A 109.5 . .
N2 C8 H8B 109.5 . .
H8A C8 H8B 109.5 . .
N2 C8 H8C 109.5 . .
H8A C8 H8C 109.5 . .
H8B C8 H8C 109.5 . .
N2 C9 H9A 109.5 . .
N2 C9 H9B 109.5 . .
H9A C9 H9B 109.5 . .
N2 C9 H9C 109.5 . .
H9A C9 H9C 109.5 . .
H9B C9 H9C 109.5 . .

loop_
_geom_bond_atom_site_label_1
_geom_bond_atom_site_label_2
_geom_bond_distance
_geom_bond_site_symmetry_2
Cd1 O2 2.2015(16) 2
Cd1 O3 2.3149(16) .
Cd1 O1 2.3329(17) 3_575
Cd1 N1 2.3898(19) .
Cd1 Cl1 2.6052(6) .
Cd1 Cl1 2.6270(6) 4_586
Cl1 Cd1 2.6270(6) 4_585
F1 C4 1.351(3) .
O1 C1 1.243(3) .
O1 Cd1 2.3329(16) 3_575
O2 C1 1.253(3) .
O2 Cd1 2.2015(16) 2_545
O3 C7 1.232(3) .
N1 C5 1.322(3) .
N1 C6 1.333(3) .
N2 C7 1.316(3) .
N2 C9 1.449(3) .
N2 C8 1.454(3) .
C1 C2 1.514(3) .
C2 C3 1.379(4) .
C2 C6 1.387(3) .
C3 C4 1.354(4) .
C3 H3 0.9300 .
C4 C5 1.372(4) .
C5 H5 0.9300 .
C6 H6 0.9300 .
C7 H7 0.9300 .
C8 H8A 0.9600 .
C8 H8B 0.9600 .
C8 H8C 0.9600 .
C9 H9A 0.9600 .
C9 H9B 0.9600 .
C9 H9C 0.9600 .

loop_
_geom_torsion_atom_site_label_1
_geom_torsion_atom_site_label_2
_geom_torsion_atom_site_label_3
_geom_torsion_atom_site_label_4
_geom_torsion
_geom_torsion_site_symmetry_1
_geom_torsion_site_symmetry_4
O2 Cd1 Cl1 Cd1 -62.32(5) 2 4_585
O3 Cd1 Cl1 Cd1 108.14(5) . 4_585
O1 Cd1 Cl1 Cd1 23.29(5) 3_575 4_585
Cl1 Cd1 Cl1 Cd1 -160.69(2) 4_586 4_585
O2 Cd1 O3 C7 99.8(3) 2 .
O1 Cd1 O3 C7 58.47(19) 3_575 .
N1 Cd1 O3 C7 143.18(19) . .
Cl1 Cd1 O3 C7 -39.58(18) . .
Cl1 Cd1 O3 C7 -127.63(18) 4_586 .
O2 Cd1 N1 C5 -132.3(2) 2 .
O3 Cd1 N1 C5 57.6(2) . .
O1 Cd1 N1 C5 143.1(2) 3_575 .
Cl1 Cd1 N1 C5 -33.7(2) 4_586 .
O2 Cd1 N1 C6 59.37(18) 2 .
O3 Cd1 N1 C6 -110.70(18) . .
O1 Cd1 N1 C6 -25.18(18) 3_575 .
Cl1 Cd1 N1 C6 157.99(18) 4_586 .
Cd1 O1 C1 O2 -35.7(3) 3_575 .
Cd1 O1 C1 C2 142.13(16) 3_575 .
Cd1 O2 C1 O1 -26.5(4) 2_545 .
Cd1 O2 C1 C2 155.63(18) 2_545 .
O1 C1 C2 C3 175.8(2) . .
O2 C1 C2 C3 -6.1(3) . .
O1 C1 C2 C6 -5.7(3) . .
O2 C1 C2 C6 172.4(2) . .
C6 C2 C3 C4 0.1(4) . .
C1 C2 C3 C4 178.7(3) . .
C2 C3 C4 F1 179.6(3) . .
C2 C3 C4 C5 -1.0(5) . .
C6 N1 C5 C4 0.7(4) . .
Cd1 N1 C5 C4 -168.0(2) . .
F1 C4 C5 N1 -180.0(3) . .
C3 C4 C5 N1 0.6(5) . .
C5 N1 C6 C2 -1.7(4) . .
Cd1 N1 C6 C2 166.62(17) . .
C3 C2 C6 N1 1.3(4) . .
C1 C2 C6 N1 -177.3(2) . .
Cd1 O3 C7 N2 -169.59(19) . .
C9 N2 C7 O3 3.9(4) . .
C8 N2 C7 O3 -179.0(2) . .
